data_2312982
loop_
_publ_author_name
'Jones, Chloe'
'Ling, Jie'

_publ_section_title
;
 Synthesis and structural characterization of rare-earth selenates:
 Yb<sub>2</sub>(SeO<sub>3</sub>)(SeO<sub>4</sub>)<sub>2</sub>(H<sub>2</sub>O)<sub>2</sub>,
 Yb(HSeO<sub>3</sub>)(SeO<sub>4</sub>), and
 Tm<sub>2</sub>(SeO<sub>4</sub>)<sub>3</sub>(H<sub>2</sub>O)<sub>4</sub>&#xb7;H<sub>2</sub>O.
;
_journal_coeditor_code VX3022
_journal_issue 'Pt 7'
_journal_name_full 'Acta crystallographica. Section C, Structural chemistry'
_journal_page_first 331
_journal_page_last 335
_journal_paper_doi 10.1107/S2053229626005449
_journal_volume 82
_journal_year 2026
_chemical_formula_iupac '[Yb (H Se O3) (Se O4)]'
_chemical_formula_moiety 'H O7 Se2 Yb'
_chemical_formula_sum 'H O7 Se2 Yb'
_chemical_formula_weight 443.97
_chemical_name_systematic
;
Poly[\m-(hydrogen selenito)-\m-selenato-ytterbium]
;
_space_group_crystal_system monoclinic
_space_group_IT_number 14
_space_group_name_Hall '-P 2ybc'
_space_group_name_H-M_alt 'P 1 21/c 1'
_atom_sites_solution_hydrogens geom
_atom_sites_solution_primary iterative
_audit_creation_method
;
Olex2 1.5
(compiled 2026.04.10 svn.r48fbca5a for OlexSys, GUI svn.r7537)
;
_cell_angle_alpha 90
_cell_angle_beta 110.808(4)
_cell_angle_gamma 90
_cell_formula_units_Z 4
_cell_length_a 8.4526(3)
_cell_length_b 10.6114(3)
_cell_length_c 6.8129(2)
_cell_measurement_reflns_used 3028
_cell_measurement_temperature 293(2)
_cell_measurement_theta_max 30.4410
_cell_measurement_theta_min 2.5620
_cell_volume 571.22(3)
_computing_cell_refinement
;
CrysAlis PRO (Rigaku OD, 2023)
;
_computing_data_collection
;
CrysAlis PRO (Rigaku OD, 2023)
;
_computing_data_reduction
;
CrysAlis PRO (Rigaku OD, 2023)
;
_computing_molecular_graphics
;
OLEX2 1.5 (Dolomanov <i>et al.</i>,  2009)
;
_computing_publication_material
;
OLEX2 1.5 (Dolomanov <i>et al.</i>,  2009)
;
_computing_structure_refinement
;
SHELXL2018 (Sheldrick, 2015)
;
_computing_structure_solution
;
olex2.solve (Bourhis <i>et al.</i>,  2015)
;
_diffrn_ambient_temperature 293(2)
_diffrn_detector 'Hybrid Pixel Array Detector'
_diffrn_detector_area_resol_mean 10.0000
_diffrn_measured_fraction_theta_full 0.991
_diffrn_measured_fraction_theta_max 0.944
_diffrn_measurement_device 'two-circle diffractometer'
_diffrn_measurement_device_type 'Rigaku XtaLAB Mini II'
_diffrn_measurement_method '\w scans'
_diffrn_radiation_monochromator graphite
_diffrn_radiation_probe x-ray
_diffrn_radiation_type 'Mo K\a'
_diffrn_radiation_wavelength 0.71073
_diffrn_reflns_av_R_equivalents 0.0267
_diffrn_reflns_av_unetI/netI 0.0340
_diffrn_reflns_limit_h_max 11
_diffrn_reflns_limit_h_min -11
_diffrn_reflns_limit_k_max 15
_diffrn_reflns_limit_k_min -14
_diffrn_reflns_limit_l_max 9
_diffrn_reflns_limit_l_min -9
_diffrn_reflns_number 4724
_diffrn_reflns_theta_full 25.242
_diffrn_reflns_theta_max 30.609
_diffrn_reflns_theta_min 2.578
_diffrn_source 'fine-focus sealed X-ray tube'
_exptl_absorpt_coefficient_mu 29.094
_exptl_absorpt_correction_T_max 1.00000
_exptl_absorpt_correction_T_min 0.24620
_exptl_absorpt_correction_type multi-scan
_exptl_absorpt_process_details
;
(CrysAlis PRO; Rigaku OD, 2023)
;
_exptl_crystal_colour 'clear colourless'
_exptl_crystal_density_diffrn 5.162
_exptl_crystal_description block
_exptl_crystal_F_000 780
_exptl_crystal_size_max 0.19
_exptl_crystal_size_mid 0.05
_exptl_crystal_size_min 0.02
_refine_diff_density_max 3.033
_refine_diff_density_min -1.871
_refine_ls_extinction_coef 0.00231(18)
_refine_ls_extinction_expression Fc^*^=kFc[1+0.001xFc^2^\l^3^/sin(2\q)]^-1/4^
_refine_ls_extinction_method
;
SHELXL2018 (Sheldrick, 2015)
;
_refine_ls_goodness_of_fit_ref 1.070
_refine_ls_hydrogen_treatment refU
_refine_ls_matrix_type full
_refine_ls_number_parameters 93
_refine_ls_number_reflns 1664
_refine_ls_number_restraints 0
_refine_ls_restrained_S_all 1.070
_refine_ls_R_factor_all 0.0249
_refine_ls_R_factor_gt 0.0219
_refine_ls_shift/su_max 0.000
_refine_ls_shift/su_mean 0.000
_refine_ls_structure_factor_coef Fsqd
_refine_ls_weighting_details 'w=1/[\s^2^(Fo^2^)+(0.0225P)^2^] where P=(Fo^2^+2Fc^2^)/3'
_refine_ls_weighting_scheme calc
_refine_ls_wR_factor_gt 0.0497
_refine_ls_wR_factor_ref 0.0506
_reflns_number_gt 1526
_reflns_number_total 1664
_reflns_threshold_expression 'I > 2\s(I)'
_cod_data_source_file vx3022sup1.cif
_cod_data_source_block cj0805258_auto
_cod_database_code 2312982
_shelx_space_group_comment
;
The symmetry employed for this shelxl refinement is uniquely defined
by the following loop, which should always be used as a source of
symmetry information in preference to the above space-group names.
They are only intended as comments.
;
_shelx_estimated_absorpt_t_min 0.072
_shelx_estimated_absorpt_t_max 0.594

loop_
_space_group_symop_operation_xyz
'x, y, z'
'-x, y+1/2, -z+1/2'
'-x, -y, -z'
'x, -y-1/2, z-1/2'

loop_
_atom_site_type_symbol
_atom_site_label
_atom_site_fract_x
_atom_site_fract_y
_atom_site_fract_z
_atom_site_U_iso_or_equiv
_atom_site_adp_type
_atom_site_calc_flag
_atom_site_occupancy
_atom_site_disorder_assembly
_atom_site_disorder_group
Yb Yb1 0.28703(2) 0.08281(2) 0.37815(3) 0.00717(7) Uani d 1 . .
Se Se1 0.11839(5) 0.39729(4) 0.30396(7) 0.00734(10) Uani d 1 . .
Se Se2 0.58043(5) 0.31768(4) 0.35252(6) 0.01068(11) Uani d 1 . .
O O1 -0.0703(4) 0.4423(3) 0.1543(5) 0.0122(6) Uani d 1 . .
O O2 0.1762(4) 0.4648(3) 0.5321(5) 0.0117(6) Uani d 1 . .
O O3 0.2577(4) 0.4379(3) 0.1988(5) 0.0119(6) Uani d 1 . .
O O4 0.1134(4) 0.2440(3) 0.3272(5) 0.0131(6) Uani d 1 . .
O O5 0.4359(4) 0.2082(3) 0.2363(5) 0.0133(6) Uani d 1 . .
O O6 0.5597(4) 0.4081(3) 0.1380(5) 0.0108(6) Uani d 1 . .
O O7 0.7635(4) 0.2424(4) 0.3481(6) 0.0217(8) Uani d 1 . .
H H7 0.809486 0.205492 0.459667 0.24(7) Uiso calc 1 . .

loop_
_atom_site_aniso_label
_atom_site_aniso_U_11
_atom_site_aniso_U_22
_atom_site_aniso_U_33
_atom_site_aniso_U_12
_atom_site_aniso_U_13
_atom_site_aniso_U_23
Yb1 0.00619(11) 0.00625(11) 0.00914(10) 0.00036(6) 0.00280(7) 0.00037(6)
Se1 0.0070(2) 0.0075(2) 0.00738(19) 0.00235(15) 0.00237(15) 0.00083(15)
Se2 0.0100(2) 0.0115(2) 0.0092(2) -0.00257(17) 0.00176(15) 0.00284(16)
O1 0.0107(15) 0.0135(16) 0.0098(15) 0.0053(13) 0.0004(11) 0.0021(12)
O2 0.0135(15) 0.0128(16) 0.0080(14) 0.0006(13) 0.0029(11) -0.0040(13)
O3 0.0109(15) 0.0142(16) 0.0125(15) 0.0018(13) 0.0066(12) 0.0023(13)
O4 0.0147(16) 0.0078(15) 0.0178(15) 0.0037(13) 0.0072(12) 0.0028(13)
O5 0.0104(15) 0.0125(16) 0.0169(15) -0.0053(13) 0.0046(12) -0.0015(13)
O6 0.0086(15) 0.0107(16) 0.0114(15) -0.0016(12) 0.0015(11) 0.0034(12)
O7 0.0080(16) 0.025(2) 0.0292(19) 0.0057(15) 0.0036(14) 0.0090(17)

loop_
_atom_type_symbol
_atom_type_description
_atom_type_scat_dispersion_real
_atom_type_scat_dispersion_imag
_atom_type_scat_source
H H 0.0000 0.0000 'International Tables Vol C Tables 4.2.6.8 and 6.1.1.4'
O O 0.0106 0.0060 'International Tables Vol C Tables 4.2.6.8 and 6.1.1.4'
Se Se -0.0929 2.2259 'International Tables Vol C Tables 4.2.6.8 and 6.1.1.4'
Yb Yb -0.3850 5.5486 'International Tables Vol C Tables 4.2.6.8 and 6.1.1.4'

loop_
_geom_angle_atom_site_label_1
_geom_angle_atom_site_label_2
_geom_angle_atom_site_label_3
_geom_angle_site_symmetry_1
_geom_angle_site_symmetry_3
_geom_angle
_geom_angle_publ_flag
Se1 Yb1 Yb1 . 3_656 139.004(10) ?
Se2 Yb1 Yb1 4_566 3_656 58.846(9) ?
Se2 Yb1 Yb1 . 3_656 77.170(9) ?
Se2 Yb1 Yb1 2_645 3_656 55.714(8) ?
Se2 Yb1 Se1 2_645 . 146.723(11) ?
Se2 Yb1 Se1 . . 65.909(10) ?
Se2 Yb1 Se1 4_566 . 87.989(11) ?
Se2 Yb1 Se2 . 2_645 101.290(5) ?
Se2 Yb1 Se2 4_566 2_645 114.560(9) ?
Se2 Yb1 Se2 4_566 . 63.435(8) ?
O1 Yb1 Yb1 2_545 3_656 109.74(8) ?
O1 Yb1 Se1 2_545 . 108.93(8) ?
O1 Yb1 Se2 2_545 . 171.26(8) ?
O1 Yb1 Se2 2_545 4_566 124.47(7) ?
O1 Yb1 Se2 2_545 2_645 79.20(8) ?
O1 Yb1 O6 2_545 4_566 128.94(11) ?
O2 Yb1 Yb1 4_565 3_656 109.14(8) ?
O2 Yb1 Se1 4_565 . 93.68(8) ?
O2 Yb1 Se2 4_565 . 98.22(7) ?
O2 Yb1 Se2 4_565 2_645 56.44(8) ?
O2 Yb1 Se2 4_565 4_566 159.00(7) ?
O2 Yb1 O1 4_565 2_545 74.67(10) ?
O2 Yb1 O3 4_565 4_566 145.62(11) ?
O2 Yb1 O5 4_565 . 76.96(10) ?
O2 Yb1 O6 4_565 4_566 136.38(10) ?
O2 Yb1 O6 4_565 2_645 78.51(11) ?
O3 Yb1 Yb1 4_566 3_656 86.91(8) ?
O3 Yb1 Se1 4_566 . 92.94(8) ?
O3 Yb1 Se2 4_566 . 115.22(8) ?
O3 Yb1 Se2 4_566 2_645 119.84(8) ?
O3 Yb1 Se2 4_566 4_566 54.92(8) ?
O3 Yb1 O1 4_566 2_545 71.28(11) ?
O3 Yb1 O6 4_566 4_566 72.34(11) ?
O4 Yb1 Yb1 . 3_656 154.20(8) ?
O4 Yb1 Se1 . . 17.55(8) ?
O4 Yb1 Se2 . 4_566 97.27(8) ?
O4 Yb1 Se2 . 2_645 146.59(8) ?
O4 Yb1 Se2 . . 83.43(8) ?
O4 Yb1 O1 . 2_545 91.42(11) ?
O4 Yb1 O2 . 4_565 90.18(11) ?
O4 Yb1 O3 . 4_566 86.15(11) ?
O4 Yb1 O5 . . 85.23(11) ?
O4 Yb1 O6 . 4_566 120.42(11) ?
O4 Yb1 O6 . 2_645 168.68(11) ?
O5 Yb1 Yb1 . 3_656 82.83(8) ?
O5 Yb1 Se1 . . 69.38(8) ?
O5 Yb1 Se2 . . 21.32(8) ?
O5 Yb1 Se2 . 2_645 88.09(8) ?
O5 Yb1 Se2 . 4_566 84.09(8) ?
O5 Yb1 O1 . 2_545 151.42(10) ?
O5 Yb1 O3 . 4_566 136.49(11) ?
O5 Yb1 O6 . 4_566 75.74(10) ?
O5 Yb1 O6 . 2_645 92.62(11) ?
O6 Yb1 Yb1 2_645 3_656 35.36(8) ?
O6 Yb1 Yb1 4_566 3_656 34.15(7) ?
O6 Yb1 Se1 2_645 . 161.70(8) ?
O6 Yb1 Se1 4_566 . 107.51(7) ?
O6 Yb1 Se2 2_645 2_645 22.09(8) ?
O6 Yb1 Se2 4_566 4_566 26.17(7) ?
O6 Yb1 Se2 4_566 2_645 89.25(7) ?
O6 Yb1 Se2 2_645 4_566 93.56(8) ?
O6 Yb1 Se2 2_645 . 98.55(8) ?
O6 Yb1 Se2 4_566 . 59.76(7) ?
O6 Yb1 O1 2_645 2_545 85.16(11) ?
O6 Yb1 O3 2_645 4_566 102.87(11) ?
O6 Yb1 O6 2_645 4_566 69.51(12) ?
O1 Se1 Yb1 . . 127.68(12) ?
O1 Se1 O3 . . 110.16(16) ?
O1 Se1 O4 . . 107.38(16) ?
O2 Se1 Yb1 . . 107.84(12) ?
O2 Se1 O1 . . 111.40(15) ?
O2 Se1 O3 . . 106.52(16) ?
O2 Se1 O4 . . 110.84(16) ?
O3 Se1 Yb1 . . 89.73(11) ?
O4 Se1 Yb1 . . 23.90(10) ?
O4 Se1 O3 . . 110.57(15) ?
Yb1 Se2 Yb1 . 2_655 154.188(13) ?
Yb1 Se2 Yb1 4_565 . 88.789(11) ?
Yb1 Se2 Yb1 4_565 2_655 65.440(9) ?
O5 Se2 Yb1 . 4_565 66.97(11) ?
O5 Se2 Yb1 . . 29.65(10) ?
O5 Se2 Yb1 . 2_655 128.90(11) ?
O5 Se2 O6 . . 98.65(15) ?
O5 Se2 O7 . . 100.19(17) ?
O6 Se2 Yb1 . . 125.06(10) ?
O6 Se2 Yb1 . 2_655 30.30(10) ?
O6 Se2 Yb1 . 4_565 37.59(10) ?
O6 Se2 O7 . . 93.68(16) ?
O7 Se2 Yb1 . 4_565 117.83(12) ?
O7 Se2 Yb1 . 2_655 86.27(12) ?
O7 Se2 Yb1 . . 108.45(12) ?
Se1 O1 Yb1 . 2 144.60(18) ?
Se1 O2 Yb1 . 4_566 140.55(19) ?
Se1 O3 Yb1 . 4_565 136.76(18) ?
Se1 O4 Yb1 . . 138.55(17) ?
Se2 O5 Yb1 . . 129.03(16) ?
Yb1 O6 Yb1 2_655 4_565 110.49(12) ?
Se2 O6 Yb1 . 4_565 116.24(14) ?
Se2 O6 Yb1 . 2_655 127.62(16) ?
Se2 O7 H7 . . 109.5 ?

loop_
_geom_bond_atom_site_label_1
_geom_bond_atom_site_label_2
_geom_bond_site_symmetry_2
_geom_bond_distance
_geom_bond_publ_flag
Yb1 Yb1 3_656 3.8159(4) ?
Yb1 Se1 . 3.5933(5) ?
Yb1 Se2 2_645 3.5904(5) ?
Yb1 Se2 4_566 3.4664(5) ?
Yb1 Se2 . 3.5637(5) ?
Yb1 O1 2_545 2.311(3) ?
Yb1 O2 4_565 2.263(3) ?
Yb1 O3 4_566 2.295(3) ?
Yb1 O4 . 2.199(3) ?
Yb1 O5 . 2.269(3) ?
Yb1 O6 4_566 2.358(3) ?
Yb1 O6 2_645 2.287(3) ?
Se1 O1 . 1.630(3) ?
Se1 O2 . 1.621(3) ?
Se1 O3 . 1.638(3) ?
Se1 O4 . 1.637(3) ?
Se2 O5 . 1.668(3) ?
Se2 O6 . 1.704(3) ?
Se2 O7 . 1.751(3) ?
O7 H7 . 0.8200 ?

loop_
_geom_torsion_atom_site_label_1
_geom_torsion_atom_site_label_2
_geom_torsion_atom_site_label_3
_geom_torsion_atom_site_label_4
_geom_torsion_site_symmetry_1
_geom_torsion_site_symmetry_2
_geom_torsion_site_symmetry_3
_geom_torsion_site_symmetry_4
_geom_torsion
_geom_torsion_publ_flag
Yb1 Se1 O1 Yb1 . . . 2 145.1(2) ?
Yb1 Se1 O2 Yb1 . . . 4_566 -13.9(3) ?
Yb1 Se1 O3 Yb1 . . . 4_565 79.6(2) ?
Yb1 Se2 O5 Yb1 4_565 . . . -134.4(2) ?
Yb1 Se2 O5 Yb1 2_655 . . . -157.04(12) ?
Yb1 Se2 O6 Yb1 . . . 2_655 168.23(10) ?
Yb1 Se2 O6 Yb1 2_655 . . 4_565 -150.8(3) ?
Yb1 Se2 O6 Yb1 . . . 4_565 17.5(2) ?
Yb1 Se2 O6 Yb1 4_565 . . 2_655 150.8(3) ?
O1 Se1 O2 Yb1 . . . 4_566 130.8(2) ?
O1 Se1 O3 Yb1 . . . 4_565 -50.9(3) ?
O1 Se1 O4 Yb1 . . . . 151.0(2) ?
O2 Se1 O1 Yb1 . . . 2 9.1(4) ?
O2 Se1 O3 Yb1 . . . 4_565 -171.8(2) ?
O2 Se1 O4 Yb1 . . . . -87.1(3) ?
O3 Se1 O1 Yb1 . . . 2 -108.8(3) ?
O3 Se1 O2 Yb1 . . . 4_566 -109.1(3) ?
O3 Se1 O4 Yb1 . . . . 30.8(3) ?
O4 Se1 O1 Yb1 . . . 2 130.7(3) ?
O4 Se1 O2 Yb1 . . . 4_566 11.3(3) ?
O4 Se1 O3 Yb1 . . . 4_565 67.7(3) ?
O5 Se2 O6 Yb1 . . . 4_565 32.20(18) ?
O5 Se2 O6 Yb1 . . . 2_655 -177.05(19) ?
O6 Se2 O5 Yb1 . . . . -155.1(2) ?
O7 Se2 O5 Yb1 . . . . 109.5(2) ?
O7 Se2 O6 Yb1 . . . 4_565 133.11(18) ?
O7 Se2 O6 Yb1 . . . 2_655 -76.1(2) ?

_cod_database_fobs_code 2312982
